data_7004284
loop_
_publ_author_name
'Pilet, Guillaume'
'Tommasino, Jean-Bernard'
'Fenain, Fabrice'
'Matrak, Rita'
'M\'edebielle, Maurice'

_publ_section_title
;
 Trifluoromethylated enaminones and their explorative coordination
 chemistry with Cu(ii): synthesis, redox properties and structural
 characterization of the complexes
;
_journal_issue 41
_journal_name_full 'Dalton Transactions'
_journal_page_first 5621
_journal_page_last 5626
_journal_paper_doi 10.1039/b805071f
_journal_year 2008
_chemical_formula_moiety 'C22 H18 Cu1 F6 N2 O2'
_chemical_formula_sum 'C22 H18 Cu F6 N2 O2'
_chemical_formula_weight 519.93
_space_group_IT_number 14
_symmetry_cell_setting monoclinic
_symmetry_space_group_name_Hall '-P 2ybc'
_symmetry_space_group_name_H-M 'P 1 21/c 1'
_atom_sites_solution_hydrogens geom
_atom_sites_solution_primary direct
_audit_creation_date 07-03-20
_audit_creation_method CRYSTALS_ver_12.84
_cell_angle_alpha 90
_cell_angle_beta 92.432(2)
_cell_angle_gamma 90
_cell_formula_units_Z 2
_cell_length_a 4.9303(3)
_cell_length_b 9.2242(4)
_cell_length_c 23.976(1)
_cell_measurement_reflns_used 2552
_cell_measurement_temperature 290
_cell_measurement_theta_max 28
_cell_measurement_theta_min 0
_cell_volume 1089.40(9)
_computing_cell_refinement 'DENZO/SCALEPACK (Otwinowski & Minor, 1997)'
_computing_data_collection 'COLLECT (Nonius, 1997-2001).'
_computing_data_reduction 'DENZO/SCALEPACK (Otwinowski & Minor, 1997)'
_computing_molecular_graphics 'CAMERON (Watkin et al., 1996)'
_computing_publication_material 'CRYSTALS (Betteridge et al., 2003)'
_computing_structure_refinement 'CRYSTALS (Betteridge et al., 2003)'
_computing_structure_solution 'SIR92 (Altomare et al., 1994)'
_diffrn_ambient_temperature 290
_diffrn_measured_fraction_theta_full 0.995
_diffrn_measured_fraction_theta_max 0.991
_diffrn_measurement_device_type 'Nonius KappaCCD'
_diffrn_measurement_method \w/2\q
_diffrn_radiation_monochromator graphite
_diffrn_radiation_type 'Mo K\a'
_diffrn_radiation_wavelength 0.71073
_diffrn_reflns_av_R_equivalents 0.051
_diffrn_reflns_limit_h_max 6
_diffrn_reflns_limit_h_min -6
_diffrn_reflns_limit_k_max 12
_diffrn_reflns_limit_k_min -12
_diffrn_reflns_limit_l_max 31
_diffrn_reflns_limit_l_min -31
_diffrn_reflns_number 5070
_diffrn_reflns_theta_full 27.050
_diffrn_reflns_theta_max 27.887
_diffrn_reflns_theta_min 2.366
_diffrn_standards_number 0
_exptl_absorpt_coefficient_mu 1.075
_exptl_absorpt_correction_T_max 0.8602
_exptl_absorpt_correction_T_min 0.8456
_exptl_absorpt_correction_type none
_exptl_crystal_colour green
_exptl_crystal_density_diffrn 1.585
_exptl_crystal_description needle
_exptl_crystal_F_000 497.007
_exptl_crystal_size_max 0.82
_exptl_crystal_size_mid 0.16
_exptl_crystal_size_min 0.14
_refine_diff_density_max 0.32
_refine_diff_density_min -0.25
_refine_ls_extinction_method None
_refine_ls_goodness_of_fit_ref 1.1837
_refine_ls_hydrogen_treatment constr
_refine_ls_matrix_type full
_refine_ls_number_parameters 180
_refine_ls_number_reflns 1108
_refine_ls_number_restraints 13
_refine_ls_R_factor_all 0.1120
_refine_ls_R_factor_gt 0.0382
_refine_ls_shift/su_max 0.000676
_refine_ls_structure_factor_coef F
_refine_ls_weighting_details
;
Method, part 1, Chebychev polynomial, (Watkin, 1994, Prince, 1982)
[weight] = 1.0/[A~0~*T~0~(x)+A~1~*T~1~(x) ... +A~n-1~]*T~n-1~(x)]
where A~i~ are the Chebychev coefficients listed below and x= Fcalc/Fmax
Method = Robust Weighting (Prince, 1982)
W = [weight] * [1-(deltaF/6*sigmaF)^2^]^2^
A~i~ are:
0.397 0.294 0.264 0.772E-01 0.642E-01
;
_refine_ls_weighting_scheme calc
_refine_ls_wR_factor_all 0.0949
_refine_ls_wR_factor_gt 0.0444
_refine_ls_wR_factor_ref 0.0444
_reflns_limit_h_max 6
_reflns_limit_h_min -6
_reflns_limit_k_max 12
_reflns_limit_k_min 0
_reflns_limit_l_max 31
_reflns_limit_l_min 0
_reflns_number_gt 1108
_reflns_number_total 2581
_reflns_threshold_expression I>3.0\s(I)
_cod_data_source_file b805071f.txt
_cod_data_source_block CRYSTALS_cif
_cod_depositor_comments
;
The following automatic conversions were performed:
'_symmetry_cell_setting' value 'Monoclinic' changed to 'monoclinic'
according to '/home/saulius/struct/CIF-dictionaries/cif_core.dic'
dictionary named 'cif_core.dic' version 2.4.1 from 2010-06-29.

Automatic conversion script
Id: cif_fix_enum 1527 2010-12-29 10:47:43Z saulius 
;
_cod_original_cell_volume 1089.4(1)
_cod_original_sg_symbol_H-M 'P 1 21/c 1 '
_cod_original_formula_sum 'C22 H18 Cu1 F6 N2 O2'
_cod_database_code 7004284

loop_
_symmetry_equiv_pos_as_xyz
x,y,z
-x,-y,-z
-x,y+1/2,-z+1/2
x,-y+1/2,z+1/2

loop_
_atom_site_label
_atom_site_type_symbol
_atom_site_fract_x
_atom_site_fract_y
_atom_site_fract_z
_atom_site_U_iso_or_equiv
_atom_site_occupancy
_atom_site_adp_type
_atom_site_refinement_flags_posn
_atom_site_refinement_flags_adp
_atom_site_refinement_flags_occupancy
_atom_site_disorder_assembly
_atom_site_disorder_group
_atom_site_attached_hydrogens
Cu1 Cu 1.0000 0.0000 1.0000 0.0491 1.0000 Uani S . . . . .
C1 C 0.9820(10) -0.2104(5) 0.85038(18) 0.0602 1.0000 Uani . . . . . .
C2 C 0.7945(12) -0.2603(6) 0.8105(2) 0.0745 1.0000 Uani . . . . . .
C3 C 0.6950(13) -0.1684(7) 0.7695(2) 0.0804 1.0000 Uani . . . . . .
C4 C 0.7845(13) -0.0295(6) 0.7677(2) 0.0794 1.0000 Uani . . . . . .
C5 C 0.9754(11) 0.0200(6) 0.80790(18) 0.0695 1.0000 Uani . . . . . .
C6 C 1.0760(9) -0.0701(5) 0.84995(16) 0.0510 1.0000 Uani . . . . . .
C7 C 1.2902(9) -0.0140(5) 0.89109(16) 0.0555 1.0000 Uani . . . . . .
N8 N 1.2661(8) -0.0783(4) 0.94735(13) 0.0499 1.0000 Uani . . . . . .
C9 C 1.4226(11) -0.1864(6) 0.95868(19) 0.0612 1.0000 Uani . . . . . .
C10 C 1.4255(11) -0.2753(5) 1.0064(2) 0.0658 1.0000 Uani . . . . . .
C11 C 1.2468(11) -0.2580(5) 1.04688(18) 0.0566 1.0000 Uani . . . . . .
O12 O 1.0706(8) -0.1573(4) 1.05057(13) 0.0690 1.0000 Uani . . . . . .
C13 C 1.2423(11) -0.3721(5) 1.09601(17) 0.0816 1.0000 Uani D . . . . .
F14 F 1.320(5) -0.4987(16) 1.0838(7) 0.1594 0.35(2) Uani D . P . . .
F15 F 1.404(4) -0.319(2) 1.1360(6) 0.1174 0.35(2) Uani D . P . . .
F16 F 0.997(3) -0.377(2) 1.1127(8) 0.1160 0.35(2) Uani D . P . . .
F17 F 1.016(2) -0.4363(17) 1.0921(8) 0.2285 0.65(2) Uani D . P . . .
F18 F 1.268(4) -0.3101(13) 1.1424(4) 0.1833 0.65(2) Uani D . P . . .
F19 F 1.430(3) -0.4634(12) 1.0917(5) 0.1109 0.65(2) Uani D . P . . .
H11 H 1.0498 -0.2748 0.8777 0.0710 1.0000 Uiso . . . . . .
H21 H 0.7358 -0.3557 0.8114 0.0870 1.0000 Uiso . . . . . .
H31 H 0.5610 -0.2013 0.7438 0.0971 1.0000 Uiso . . . . . .
H41 H 0.7210 0.0332 0.7395 0.0951 1.0000 Uiso . . . . . .
H51 H 1.0340 0.1151 0.8067 0.0830 1.0000 Uiso . . . . . .
H71 H 1.2697 0.0905 0.8941 0.0668 1.0000 Uiso . . . . . .
H72 H 1.4677 -0.0359 0.8777 0.0669 1.0000 Uiso . . . . . .
H91 H 1.5499 -0.2086 0.9322 0.0750 1.0000 Uiso . . . . . .
H101 H 1.5554 -0.3476 1.0101 0.0780 1.0000 Uiso . . . . . .

loop_
_atom_site_aniso_label
_atom_site_aniso_U_11
_atom_site_aniso_U_22
_atom_site_aniso_U_33
_atom_site_aniso_U_23
_atom_site_aniso_U_13
_atom_site_aniso_U_12
Cu1 0.0619(5) 0.0465(4) 0.0389(3) -0.0013(4) 0.0016(3) 0.0012(5)
C1 0.077(4) 0.058(3) 0.045(2) 0.004(2) -0.003(2) -0.003(3)
C2 0.100(4) 0.065(3) 0.059(3) -0.008(3) -0.001(3) -0.009(3)
C3 0.089(4) 0.099(5) 0.051(3) -0.010(3) -0.009(3) 0.000(4)
C4 0.102(4) 0.086(5) 0.049(2) 0.012(3) -0.005(3) 0.016(3)
C5 0.093(4) 0.064(3) 0.052(2) 0.006(2) 0.005(2) 0.005(3)
C6 0.064(3) 0.053(2) 0.036(2) -0.0034(18) 0.0096(19) 0.004(2)
C7 0.066(3) 0.057(3) 0.0436(19) 0.002(2) 0.0105(18) -0.001(3)
N8 0.060(2) 0.049(2) 0.0412(18) -0.0035(16) 0.0026(16) -0.002(2)
C9 0.067(3) 0.063(3) 0.054(3) -0.008(2) 0.009(2) 0.005(3)
C10 0.084(5) 0.057(3) 0.055(3) -0.003(2) -0.006(3) 0.017(3)
C11 0.073(3) 0.047(3) 0.049(2) -0.001(2) -0.007(2) 0.000(3)
O12 0.092(3) 0.062(2) 0.0543(18) 0.0159(15) 0.0183(18) 0.019(2)
C13 0.092(5) 0.077(4) 0.076(4) 0.015(3) 0.004(4) 0.010(4)
F14 0.37(4) 0.025(5) 0.092(10) -0.004(6) 0.096(17) -0.014(12)
F15 0.143(13) 0.137(17) 0.067(11) 0.042(10) -0.058(9) -0.052(11)
F16 0.119(14) 0.121(14) 0.112(12) 0.059(10) 0.051(9) 0.015(10)
F17 0.113(9) 0.216(14) 0.35(2) 0.216(14) -0.044(11) -0.038(9)
F18 0.39(2) 0.110(8) 0.053(5) 0.019(4) 0.050(10) 0.092(12)
F19 0.144(7) 0.080(7) 0.109(6) 0.033(5) 0.009(5) 0.052(6)

loop_
_atom_type_symbol
_atom_type_scat_dispersion_real
_atom_type_scat_dispersion_imag
_atom_type_scat_Cromer_Mann_a1
_atom_type_scat_Cromer_Mann_b1
_atom_type_scat_Cromer_Mann_a2
_atom_type_scat_Cromer_Mann_b2
_atom_type_scat_Cromer_Mann_a3
_atom_type_scat_Cromer_Mann_b3
_atom_type_scat_Cromer_Mann_a4
_atom_type_scat_Cromer_Mann_b4
_atom_type_scat_Cromer_Mann_c
_atom_type_scat_source
C 0.0033 0.0016 2.3100 20.8439 1.0200 10.2075 1.5886 0.5687 0.8650 51.6512 0.2156 'International Tables Vol C 4.2.6.8 and 6.1.1.4'
H 0.0000 0.0000 0.4930 10.5109 0.3229 26.1257 0.1402 3.1424 0.0408 57.7998 0.0030 'International Tables Vol C 4.2.6.8 and 6.1.1.4'
N 0.0061 0.0033 12.2126 0.0057 3.1322 9.8933 2.0125 28.9975 1.1663 0.5826 -11.5290 'International Tables Vol C 4.2.6.8 and 6.1.1.4'
O 0.0106 0.0060 3.0485 13.2771 2.2868 5.7011 1.5463 0.3239 0.8670 32.9089 0.2508 'International Tables Vol C 4.2.6.8 and 6.1.1.4'
F 0.0171 0.0103 3.5392 10.2825 2.6412 4.2944 1.5170 0.2615 1.0243 26.1476 0.2776 'International Tables Vol C 4.2.6.8 and 6.1.1.4'
Cu 0.3201 1.2651 13.3380 3.5828 7.1676 0.2470 5.6158 11.3966 1.6735 64.8126 1.1910 'International Tables Vol C 4.2.6.8 and 6.1.1.4'

loop_
_geom_angle_atom_site_label_1
_geom_angle_site_symmetry_1
_geom_angle_atom_site_label_2
_geom_angle_site_symmetry_2
_geom_angle_atom_site_label_3
_geom_angle_site_symmetry_3
_geom_angle
_geom_angle_publ_flag
N8 2_757 Cu1 . O12 2_757 91.12(14) yes
N8 2_757 Cu1 . N8 . 179.994 yes
O12 2_757 Cu1 . N8 . 88.88(14) yes
N8 2_757 Cu1 . O12 . 88.88(14) yes
O12 2_757 Cu1 . O12 . 179.994 yes
N8 . Cu1 . O12 . 91.12(14) yes
C2 . C1 . C6 . 121.7(4) yes
C2 . C1 . H11 . 118.8 no
C6 . C1 . H11 . 119.5 no
C1 . C2 . C3 . 119.9(5) yes
C1 . C2 . H21 . 120.1 no
C3 . C2 . H21 . 119.9 no
C2 . C3 . C4 . 119.9(5) yes
C2 . C3 . H31 . 119.5 no
C4 . C3 . H31 . 120.5 no
C3 . C4 . C5 . 119.9(5) yes
C3 . C4 . H41 . 120.5 no
C5 . C4 . H41 . 119.6 no
C4 . C5 . C6 . 121.2(5) yes
C4 . C5 . H51 . 119.4 no
C6 . C5 . H51 . 119.4 no
C5 . C6 . C1 . 117.4(4) yes
C5 . C6 . C7 . 119.4(4) yes
C1 . C6 . C7 . 123.1(4) yes
C6 . C7 . N8 . 112.2(4) yes
C6 . C7 . H71 . 108.5 no
N8 . C7 . H71 . 108.5 no
C6 . C7 . H72 . 109.3 no
N8 . C7 . H72 . 109.1 no
H71 . C7 . H72 . 109.3 no
C7 . N8 . Cu1 . 120.7(3) yes
C7 . N8 . C9 . 115.7(4) yes
Cu1 . N8 . C9 . 123.6(3) yes
N8 . C9 . C10 . 127.6(4) yes
N8 . C9 . H91 . 116.2 no
C10 . C9 . H91 . 116.1 no
C9 . C10 . C11 . 122.2(4) yes
C9 . C10 . H101 . 118.7 no
C11 . C10 . H101 . 119.1 no
C10 . C11 . O12 . 127.1(4) yes
C10 . C11 . C13 . 119.2(4) yes
O12 . C11 . C13 . 113.7(4) yes
C11 . O12 . Cu1 . 127.9(3) yes
C11 . C13 . F14 . 115.4(9) yes
C11 . C13 . F15 . 105.4(9) yes
F14 . C13 . F15 . 109.6(2) yes
C11 . C13 . F16 . 107.4(9) yes
F14 . C13 . F16 . 109.5(2) yes
F15 . C13 . F16 . 109.5(2) yes
C11 . C13 . F17 . 107.3(7) yes
F14 . C13 . F17 . 79.9(10) yes
F15 . C13 . F17 . 137.3(11) yes
F16 . C13 . F17 . 33.9(9) yes
C11 . C13 . F18 . 110.8(7) yes
F14 . C13 . F18 . 127.2(11) yes
F15 . C13 . F18 . 31.4(9) yes
F16 . C13 . F18 . 78.5(9) yes
F17 . C13 . F18 . 109.5(2) yes
C11 . C13 . F19 . 110.5(6) yes
F14 . C13 . F19 . 30.0(10) yes
F15 . C13 . F19 . 83.5(9) yes
F16 . C13 . F19 . 134.7(11) yes
F17 . C13 . F19 . 109.3(2) yes
F18 . C13 . F19 . 109.4(2) yes

loop_
_geom_bond_atom_site_label_1
_geom_bond_site_symmetry_1
_geom_bond_atom_site_label_2
_geom_bond_site_symmetry_2
_geom_bond_distance
_geom_bond_publ_flag
Cu1 . N8 2_757 1.994(4) yes
Cu1 . O12 2_757 1.913(3) yes
Cu1 . N8 . 1.994(4) yes
Cu1 . O12 . 1.913(3) yes
C1 . C2 . 1.380(7) yes
C1 . C6 . 1.375(6) yes
C1 . H11 . 0.936 no
C2 . C3 . 1.374(7) yes
C2 . H21 . 0.927 no
C3 . C4 . 1.357(8) yes
C3 . H31 . 0.934 no
C4 . C5 . 1.396(7) yes
C4 . H41 . 0.933 no
C5 . C6 . 1.382(6) yes
C5 . H51 . 0.924 no
C6 . C7 . 1.506(6) yes
C7 . N8 . 1.483(5) yes
C7 . H71 . 0.972 no
C7 . H72 . 0.967 no
N8 . C9 . 1.283(6) yes
C9 . C10 . 1.406(6) yes
C9 . H91 . 0.934 no
C10 . C11 . 1.349(6) yes
C10 . H101 . 0.927 no
C11 . O12 . 1.277(6) yes
C11 . C13 . 1.580(5) yes
C13 . F14 . 1.267(14) yes
C13 . F15 . 1.316(12) yes
C13 . F16 . 1.291(15) yes
C13 . F17 . 1.265(11) yes
C13 . F18 . 1.253(10) yes
C13 . F19 . 1.260(9) yes
